data_9009424
loop_
_publ_author_name
'Keller, P.'
'Lissner, F.'
'Schleid, T.'

_publ_section_title
;The crystal structure of arsendescloizite, PbZn(OH)[AsO4], from Tsumeb
 (Namibia) Locality: Tsumeb, Namibia
;
_journal_name_full 'Neues Jahrbuch fur Mineralogie, Monatshefte'
_journal_page_first 374
_journal_page_last 384
_journal_volume 2003
_journal_year 2003
_chemical_compound_source 'Tsumeb, Namibia'
_chemical_formula_sum 'As H O5 Pb Zn'
_chemical_name_mineral Arsendescloizite
_space_group_IT_number 19
_symmetry_space_group_name_Hall 'P 2ac 2ab'
_symmetry_space_group_name_H-M 'P 21 21 21'
_cell_angle_alpha 90
_cell_angle_beta 90
_cell_angle_gamma 90
_cell_length_a 7.646
_cell_length_b 9.363
_cell_length_c 6.077
_cell_formula_units_Z 4
_cell_volume 435.049
_database_code_amcsd 0014924
_exptl_crystal_density_diffrn 6.542
_cod_original_formula_sum 'Pb Zn As O5 H'
_cod_database_code 9009424

loop_
_space_group_symop_operation_xyz
x,y,z
-x,1/2+y,1/2-z
1/2+x,1/2-y,-z
1/2-x,-y,1/2+z

loop_
_atom_site_aniso_label
_atom_site_aniso_U_11
_atom_site_aniso_U_22
_atom_site_aniso_U_33
_atom_site_aniso_U_12
_atom_site_aniso_U_13
_atom_site_aniso_U_23
Pb 0.01350 0.01410 0.02060 -0.00010 0.00030 0.00080
Zn 0.01760 0.01920 0.01160 -0.00300 0.00230 -0.00070
As 0.00890 0.01060 0.01080 -0.00020 0.00050 -0.00070
O1 0.01100 0.01800 0.01500 0.00100 0.00400 0.00300
O2 0.01400 0.01600 0.02900 0.00300 0.00100 0.00300
O3 0.01800 0.02100 0.01500 -0.00200 -0.00100 -0.00500
O4 0.01400 0.01200 0.01300 -0.00100 0.00100 0.00200
O5 0.01500 0.00700 0.00800 -0.00200 0.00100 0.00200

loop_
_atom_site_label
_atom_site_fract_x
_atom_site_fract_y
_atom_site_fract_z
_atom_site_U_iso_or_equiv
Pb 0.36712 0.17148 0.02753 0.01610
Zn 0.23436 0.50774 0.23869 0.01610
As 0.38125 0.81220 -0.01024 0.01010
O1 0.44250 0.42200 0.49320 0.01500
O2 0.29450 0.08300 0.44750 0.02000
O3 0.13630 0.28120 0.73040 0.01800
O4 0.60810 0.20390 0.73520 0.01300
O5 0.11120 0.56540 0.50570 0.01000
H 0.01800 0.49200 0.49000 0.13400

loop_
_cod_related_entry_id
_cod_related_entry_database
_cod_related_entry_code
1 AMCSD 0014924
